data_7043786
loop_
_publ_author_name
'Baishya, Ashim'
'Peddarao, Thota'
'Nembenna, Sharanappa'

_publ_section_title
;
 Organomagnesium amide catalyzed cross-dehydrocoupling of organosilanes
 with amines.
;
_journal_name_full 'Dalton transactions (Cambridge, England : 2003)'
_journal_paper_doi 10.1039/c7dt00806f
_journal_year 2017
_chemical_formula_moiety 'C36 H53 Mg N3 Si2'
_chemical_formula_sum 'C36 H53 Mg N3 Si2'
_chemical_formula_weight 608.30
_space_group_crystal_system triclinic
_space_group_IT_number 2
_space_group_name_Hall '-P 1'
_space_group_name_H-M_alt 'P -1'
_symmetry_space_group_name_Hall '-P 1'
_symmetry_space_group_name_H-M 'P -1'
_atom_sites_solution_hydrogens geom
_atom_sites_solution_primary direct
_audit_creation_date 2015-01-05
_audit_creation_method
;
Olex2 1.2-beta
(compiled 2014.12.26 svn.r3119 for OlexSys, GUI svn.r4975)
;
_audit_update_record
;
2016-11-16 deposited with the CCDC.
2017-03-28 downloaded from the CCDC.
;
_cell_angle_alpha 85.9850(10)
_cell_angle_beta 77.6490(10)
_cell_angle_gamma 77.783(2)
_cell_formula_units_Z 2
_cell_length_a 9.1877(3)
_cell_length_b 11.2375(3)
_cell_length_c 18.5799(5)
_cell_measurement_reflns_used 7516
_cell_measurement_temperature 100(2)
_cell_measurement_theta_max 30.19
_cell_measurement_theta_min 2.88
_cell_volume 1830.86(9)
_computing_cell_refinement 'SAINT v7.68A (Bruker, 2009)'
_computing_data_reduction 'SAINT v7.68A (Bruker, 2009)'
_computing_molecular_graphics 'Olex2 (Dolomanov et al., 2009)'
_computing_publication_material 'Olex2 (Dolomanov et al., 2009)'
_computing_structure_refinement 'ShelXL (Sheldrick, 2008)'
_computing_structure_solution 'ShelXT (Sheldrick, 2008)'
_diffrn_ambient_temperature 100
_diffrn_measured_fraction_theta_full 0.998
_diffrn_measured_fraction_theta_max 0.980
_diffrn_measurement_device_type 'Bruker APEX-II CCD'
_diffrn_measurement_method '\f and \w scans'
_diffrn_radiation_type MoK\a
_diffrn_radiation_wavelength 0.71073
_diffrn_reflns_av_R_equivalents 0.0416
_diffrn_reflns_av_unetI/netI 0.0518
_diffrn_reflns_Laue_measured_fraction_full 0.998
_diffrn_reflns_Laue_measured_fraction_max 0.980
_diffrn_reflns_limit_h_max 13
_diffrn_reflns_limit_h_min -12
_diffrn_reflns_limit_k_max 16
_diffrn_reflns_limit_k_min -15
_diffrn_reflns_limit_l_max 26
_diffrn_reflns_limit_l_min -24
_diffrn_reflns_number 29800
_diffrn_reflns_point_group_measured_fraction_full 0.998
_diffrn_reflns_point_group_measured_fraction_max 0.980
_diffrn_reflns_theta_full 25.242
_diffrn_reflns_theta_max 30.570
_diffrn_reflns_theta_min 2.245
_diffrn_standards_number 0
_exptl_absorpt_coefficient_mu 0.141
_exptl_absorpt_correction_T_max 0.7461
_exptl_absorpt_correction_T_min 0.6356
_exptl_absorpt_correction_type multi-scan
_exptl_absorpt_process_details
;
SADABS-2012/1 (Bruker,2012) was used for absorption correction.
wR2(int) was 0.0843 before and 0.0486 after correction.
The Ratio of minimum to maximum transmission is 0.8519.
The \l/2 correction factor is 0.0015.
;
_exptl_crystal_colour colourless
_exptl_crystal_colour_primary colourless
_exptl_crystal_density_diffrn 1.103
_exptl_crystal_description block
_exptl_crystal_F_000 660
_exptl_crystal_size_max 0.19
_exptl_crystal_size_mid 0.14
_exptl_crystal_size_min 0.1
_refine_diff_density_max 0.727
_refine_diff_density_min -0.375
_refine_diff_density_rms 0.091
_refine_ls_extinction_method none
_refine_ls_goodness_of_fit_ref 1.040
_refine_ls_hydrogen_treatment constr
_refine_ls_matrix_type full
_refine_ls_number_parameters 394
_refine_ls_number_reflns 10999
_refine_ls_number_restraints 0
_refine_ls_restrained_S_all 1.040
_refine_ls_R_factor_all 0.0736
_refine_ls_R_factor_gt 0.0505
_refine_ls_shift/su_max 0.000
_refine_ls_shift/su_mean 0.000
_refine_ls_structure_factor_coef Fsqd
_refine_ls_weighting_details 'w=1/[\s^2^(Fo^2^)+(0.0808P)^2^+0.3185P] where P=(Fo^2^+2Fc^2^)/3'
_refine_ls_weighting_scheme calc
_refine_ls_wR_factor_gt 0.1344
_refine_ls_wR_factor_ref 0.1521
_reflns_Friedel_coverage 0.000
_reflns_number_gt 8168
_reflns_number_total 10999
_reflns_threshold_expression 'I > 2\s(I)'
_cod_data_source_file c7dt00806f2.cif
_cod_data_source_block try1
_cod_database_code 7043786
_shelx_space_group_comment
;
The symmetry employed for this shelxl refinement is uniquely defined
by the following loop, which should always be used as a source of
symmetry information in preference to the above space-group names.
They are only intended as comments.
;
_olex2_refinement_description
;
1. Fixed Uiso
 At 1.2 times of:
  All C(H) groups, {H12A,H12B,H12C} of C12
 At 1.5 times of:
  {H28A,H28B,H28C} of C28, {H36A,H36B,H36C} of C36, {H37A,H37B,H37C} of C37,
  {H35A,H35B,H35C} of C35, {H34A,H34B,H34C} of C34, {H17A,H17B,H17C} of C17,
  {H33A,H33B,H33C} of C33, {H32A,H32B,H32C} of C32, {H11A,H11B,H11C} of C11,
  {H10A,H10B,H10C} of C10, {H31A,H31B,H31C} of C31, {H30A,H30B,H30C} of C30,
  {H20A,H20B,H20C} of C20, {H21A,H21B,H21C} of C21
2.a Aromatic/amide H refined with riding coordinates:
 C27(H27), C18(H18), C2(H2), C3(H3), C6(H6), C8(H8), C15(H15), C24(H24)
2.b Idealised Me refined as rotating group:
 C12(H12A,H12B,H12C), C28(H28A,H28B,H28C), C17(H17A,H17B,H17C), C33(H33A,H33B,
 H33C), C34(H34A,H34B,H34C), C35(H35A,H35B,H35C), C36(H36A,H36B,H36C), C37(H37A,
 H37B,H37C), C32(H32A,H32B,H32C), C10(H10A,H10B,H10C), C11(H11A,H11B,H11C),
 C21(H21A,H21B,H21C), C20(H20A,H20B,H20C), C31(H31A,H31B,H31C), C30(H30A,H30B,
 H30C)
;
_shelx_shelxl_version_number 2014/7
_olex2_submission_special_instructions 'No special instructions were received'

loop_
_space_group_symop_operation_xyz
'x, y, z'
'-x, -y, -z'

loop_
_atom_site_label
_atom_site_type_symbol
_atom_site_fract_x
_atom_site_fract_y
_atom_site_fract_z
_atom_site_U_iso_or_equiv
_atom_site_adp_type
_atom_site_occupancy
_atom_site_site_symmetry_order
_atom_site_calc_flag
_atom_site_refinement_flags_posn
Si1 Si -0.07226(5) 0.86090(4) 0.29996(2) 0.02351(10) Uani 1 1 d .
Si2 Si 0.09490(5) 0.74973(4) 0.41757(2) 0.02872(12) Uani 1 1 d .
Mg1 Mg 0.17947(6) 0.62932(4) 0.25578(3) 0.02130(12) Uani 1 1 d .
N2 N 0.54747(14) 0.54347(11) 0.23938(7) 0.0208(2) Uani 1 1 d .
N1 N 0.50079(14) 0.70298(11) 0.17196(7) 0.0205(2) Uani 1 1 d .
C4 C 0.42861(16) 0.79853(13) 0.12780(8) 0.0197(3) Uani 1 1 d .
C12 C 0.2356(2) 1.08072(18) -0.01165(11) 0.0409(4) Uani 1 1 d .
H12A H 0.3075 1.0825 -0.0588 0.049 Uiso 1 1 calc GR
H12B H 0.2151 1.1597 0.0117 0.049 Uiso 1 1 calc GR
H12C H 0.1404 1.0638 -0.0202 0.049 Uiso 1 1 calc GR
C28 C -0.0982(2) 0.21968(17) 0.12553(13) 0.0464(5) Uani 1 1 d .
H28A H -0.1131 0.2424 0.0753 0.070 Uiso 1 1 calc GR
H28B H -0.1964 0.2152 0.1579 0.070 Uiso 1 1 calc GR
H28C H -0.0292 0.1401 0.1254 0.070 Uiso 1 1 calc GR
C26 C -0.0299(2) 0.31457(15) 0.15339(11) 0.0338(4) Uani 1 1 d .
C27 C 0.02900(19) 0.40220(15) 0.10604(10) 0.0319(4) Uani 1 1 d .
H27 H 0.0298 0.4008 0.0549 0.038 Uiso 1 1 calc R
C29 C 0.08727(18) 0.49271(14) 0.13246(9) 0.0271(3) Uani 1 1 d .
C22 C 0.09175(17) 0.49731(14) 0.20777(9) 0.0253(3) Uani 1 1 d .
C1 C 0.42923(16) 0.62432(12) 0.21886(8) 0.0196(3) Uani 1 1 d .
C13 C 0.53289(16) 0.43780(13) 0.28740(8) 0.0206(3) Uani 1 1 d .
C19 C 0.56168(17) 0.43773(13) 0.35820(8) 0.0228(3) Uani 1 1 d .
C18 C 0.55061(19) 0.33418(14) 0.40276(8) 0.0261(3) Uani 1 1 d .
H18 H 0.5705 0.3326 0.4510 0.031 Uiso 1 1 calc R
C16 C 0.51148(18) 0.23292(13) 0.37917(9) 0.0257(3) Uani 1 1 d .
C17 C 0.4991(2) 0.12270(15) 0.42942(10) 0.0351(4) Uani 1 1 d .
H17A H 0.5994 0.0688 0.4248 0.053 Uiso 1 1 calc GR
H17B H 0.4278 0.0790 0.4157 0.053 Uiso 1 1 calc GR
H17C H 0.4621 0.1486 0.4805 0.053 Uiso 1 1 calc GR
C33 C -0.2708(2) 0.83411(16) 0.33334(10) 0.0336(4) Uani 1 1 d .
H33A H -0.2797 0.7583 0.3132 0.050 Uiso 1 1 calc GR
H33B H -0.3433 0.9022 0.3170 0.050 Uiso 1 1 calc GR
H33C H -0.2931 0.8278 0.3873 0.050 Uiso 1 1 calc GR
C34 C -0.0751(2) 1.01990(15) 0.32557(11) 0.0352(4) Uani 1 1 d .
H34A H -0.0910 1.0241 0.3793 0.053 Uiso 1 1 calc GR
H34B H -0.1580 1.0764 0.3081 0.053 Uiso 1 1 calc GR
H34C H 0.0221 1.0424 0.3028 0.053 Uiso 1 1 calc GR
N3 N 0.06473(15) 0.75406(11) 0.32991(7) 0.0245(3) Uani 1 1 d .
C35 C -0.0836(2) 0.7952(2) 0.48896(10) 0.0468(5) Uani 1 1 d .
H35A H -0.1378 0.8761 0.4760 0.070 Uiso 1 1 calc GR
H35B H -0.0574 0.7975 0.5372 0.070 Uiso 1 1 calc GR
H35C H -0.1488 0.7360 0.4909 0.070 Uiso 1 1 calc GR
C36 C 0.2267(3) 0.85032(18) 0.42999(10) 0.0424(5) Uani 1 1 d .
H36A H 0.3282 0.8204 0.4004 0.064 Uiso 1 1 calc GR
H36B H 0.2325 0.8492 0.4821 0.064 Uiso 1 1 calc GR
H36C H 0.1880 0.9338 0.4140 0.064 Uiso 1 1 calc GR
C37 C 0.1837(2) 0.59132(17) 0.44491(10) 0.0385(4) Uani 1 1 d .
H37A H 0.1076 0.5398 0.4533 0.058 Uiso 1 1 calc GR
H37B H 0.2211 0.5939 0.4903 0.058 Uiso 1 1 calc GR
H37C H 0.2688 0.5577 0.4054 0.058 Uiso 1 1 calc GR
C32 C -0.0405(2) 0.85728(17) 0.19648(9) 0.0345(4) Uani 1 1 d .
H32A H 0.0611 0.8723 0.1747 0.052 Uiso 1 1 calc GR
H32B H -0.1173 0.9204 0.1790 0.052 Uiso 1 1 calc GR
H32C H -0.0490 0.7772 0.1819 0.052 Uiso 1 1 calc GR
C2 C 0.68703(17) 0.57122(14) 0.20680(9) 0.0257(3) Uani 1 1 d .
H2 H 0.7843 0.5280 0.2132 0.031 Uiso 1 1 calc R
C3 C 0.65738(18) 0.67164(14) 0.16424(9) 0.0267(3) Uani 1 1 d .
H3 H 0.7299 0.7131 0.1346 0.032 Uiso 1 1 calc R
C5 C 0.36307(17) 0.91307(13) 0.15739(8) 0.0215(3) Uani 1 1 d .
C6 C 0.30121(18) 1.00377(14) 0.11106(9) 0.0254(3) Uani 1 1 d .
H6 H 0.2566 1.0825 0.1300 0.031 Uiso 1 1 calc R
C7 C 0.30292(18) 0.98245(15) 0.03809(9) 0.0272(3) Uani 1 1 d .
C8 C 0.37055(19) 0.86738(15) 0.01089(8) 0.0279(3) Uani 1 1 d .
H8 H 0.3721 0.8520 -0.0389 0.034 Uiso 1 1 calc R
C9 C 0.43589(18) 0.77436(13) 0.05414(8) 0.0238(3) Uani 1 1 d .
C10 C 0.5176(2) 0.65361(15) 0.02108(10) 0.0350(4) Uani 1 1 d .
H10A H 0.6261 0.6541 0.0046 0.052 Uiso 1 1 calc GR
H10B H 0.4752 0.6399 -0.0211 0.052 Uiso 1 1 calc GR
H10C H 0.5044 0.5883 0.0582 0.052 Uiso 1 1 calc GR
C11 C 0.3590(2) 0.93759(16) 0.23625(9) 0.0320(4) Uani 1 1 d .
H11A H 0.2923 0.8901 0.2688 0.048 Uiso 1 1 calc GR
H11B H 0.3200 1.0245 0.2453 0.048 Uiso 1 1 calc GR
H11C H 0.4619 0.9142 0.2462 0.048 Uiso 1 1 calc GR
C15 C 0.48659(19) 0.23602(14) 0.30779(9) 0.0272(3) Uani 1 1 d .
H15 H 0.4607 0.1669 0.2908 0.033 Uiso 1 1 calc R
C14 C 0.49806(17) 0.33631(14) 0.26027(8) 0.0235(3) Uani 1 1 d .
C21 C 0.4765(2) 0.33459(16) 0.18230(9) 0.0316(4) Uani 1 1 d .
H21A H 0.3771 0.3843 0.1782 0.047 Uiso 1 1 calc GR
H21B H 0.4814 0.2506 0.1693 0.047 Uiso 1 1 calc GR
H21C H 0.5569 0.3677 0.1487 0.047 Uiso 1 1 calc GR
C20 C 0.6040(2) 0.54627(14) 0.38564(9) 0.0309(4) Uani 1 1 d .
H20A H 0.7083 0.5513 0.3612 0.046 Uiso 1 1 calc GR
H20B H 0.5972 0.5374 0.4390 0.046 Uiso 1 1 calc GR
H20C H 0.5340 0.6207 0.3745 0.046 Uiso 1 1 calc GR
C23 C 0.03271(19) 0.40587(15) 0.25453(10) 0.0306(3) Uani 1 1 d .
C24 C -0.0261(2) 0.31768(15) 0.22727(11) 0.0360(4) Uani 1 1 d .
H24 H -0.0647 0.2581 0.2604 0.043 Uiso 1 1 calc R
C31 C 0.0347(3) 0.40207(19) 0.33566(11) 0.0453(5) Uani 1 1 d .
H31A H 0.1396 0.3755 0.3426 0.068 Uiso 1 1 calc GR
H31B H -0.0270 0.3448 0.3615 0.068 Uiso 1 1 calc GR
H31C H -0.0074 0.4835 0.3556 0.068 Uiso 1 1 calc GR
C30 C 0.1437(2) 0.58683(18) 0.07778(10) 0.0388(4) Uani 1 1 d .
H30A H 0.1927 0.5485 0.0305 0.058 Uiso 1 1 calc GR
H30B H 0.2174 0.6214 0.0965 0.058 Uiso 1 1 calc GR
H30C H 0.0577 0.6518 0.0708 0.058 Uiso 1 1 calc GR

loop_
_atom_site_aniso_label
_atom_site_aniso_U_11
_atom_site_aniso_U_22
_atom_site_aniso_U_33
_atom_site_aniso_U_23
_atom_site_aniso_U_13
_atom_site_aniso_U_12
Si1 0.0225(2) 0.0219(2) 0.0264(2) 0.00366(15) -0.00786(16) -0.00338(16)
Si2 0.0302(2) 0.0313(2) 0.0210(2) 0.00134(17) -0.00681(17) 0.00290(18)
Mg1 0.0184(3) 0.0234(2) 0.0215(2) 0.00263(19) -0.00532(19) -0.00264(19)
N2 0.0184(6) 0.0222(6) 0.0210(6) 0.0033(4) -0.0059(5) -0.0012(5)
N1 0.0173(6) 0.0222(6) 0.0216(6) 0.0038(4) -0.0053(4) -0.0031(5)
C4 0.0180(7) 0.0205(6) 0.0201(7) 0.0052(5) -0.0054(5) -0.0033(5)
C12 0.0380(10) 0.0402(10) 0.0418(10) 0.0206(8) -0.0128(8) -0.0044(8)
C28 0.0361(11) 0.0318(9) 0.0752(15) -0.0112(9) -0.0161(10) -0.0070(8)
C26 0.0244(8) 0.0215(7) 0.0560(11) -0.0052(7) -0.0122(8) -0.0003(6)
C27 0.0252(8) 0.0322(8) 0.0390(9) -0.0067(7) -0.0090(7) -0.0028(7)
C29 0.0201(7) 0.0290(8) 0.0314(8) -0.0025(6) -0.0037(6) -0.0045(6)
C22 0.0188(7) 0.0253(7) 0.0316(8) 0.0017(6) -0.0084(6) -0.0017(6)
C1 0.0200(7) 0.0203(6) 0.0181(6) 0.0018(5) -0.0056(5) -0.0023(5)
C13 0.0192(7) 0.0202(6) 0.0204(7) 0.0021(5) -0.0044(5) -0.0003(5)
C19 0.0240(7) 0.0207(7) 0.0221(7) 0.0004(5) -0.0063(6) 0.0006(5)
C18 0.0306(8) 0.0241(7) 0.0213(7) 0.0023(5) -0.0075(6) 0.0012(6)
C16 0.0237(8) 0.0210(7) 0.0274(8) 0.0040(6) -0.0011(6) 0.0010(6)
C17 0.0378(10) 0.0261(8) 0.0363(9) 0.0090(7) -0.0027(7) -0.0034(7)
C33 0.0259(8) 0.0326(8) 0.0423(10) -0.0014(7) -0.0070(7) -0.0058(7)
C34 0.0337(9) 0.0241(8) 0.0484(11) 0.0038(7) -0.0130(8) -0.0046(7)
N3 0.0233(7) 0.0245(6) 0.0235(6) 0.0020(5) -0.0055(5) 0.0000(5)
C35 0.0466(12) 0.0544(12) 0.0253(9) 0.0045(8) -0.0003(8) 0.0121(9)
C36 0.0574(13) 0.0424(10) 0.0333(10) -0.0016(8) -0.0240(9) -0.0079(9)
C37 0.0378(10) 0.0413(10) 0.0336(9) 0.0068(7) -0.0130(8) 0.0015(8)
C32 0.0330(9) 0.0433(10) 0.0287(8) 0.0076(7) -0.0121(7) -0.0080(7)
C2 0.0169(7) 0.0296(8) 0.0289(8) 0.0046(6) -0.0057(6) -0.0016(6)
C3 0.0183(7) 0.0291(8) 0.0315(8) 0.0069(6) -0.0053(6) -0.0046(6)
C5 0.0188(7) 0.0237(7) 0.0227(7) 0.0002(5) -0.0050(5) -0.0050(5)
C6 0.0218(7) 0.0213(7) 0.0321(8) 0.0041(6) -0.0057(6) -0.0034(6)
C7 0.0226(8) 0.0298(8) 0.0292(8) 0.0115(6) -0.0075(6) -0.0067(6)
C8 0.0290(8) 0.0356(8) 0.0193(7) 0.0054(6) -0.0066(6) -0.0070(7)
C9 0.0244(8) 0.0248(7) 0.0218(7) 0.0024(5) -0.0041(6) -0.0054(6)
C10 0.0437(11) 0.0301(8) 0.0291(9) -0.0058(7) -0.0063(7) -0.0023(7)
C11 0.0346(9) 0.0336(8) 0.0294(8) -0.0066(7) -0.0111(7) -0.0041(7)
C15 0.0278(8) 0.0213(7) 0.0320(8) -0.0023(6) -0.0071(6) -0.0025(6)
C14 0.0207(7) 0.0252(7) 0.0236(7) -0.0025(5) -0.0060(5) -0.0001(6)
C21 0.0339(9) 0.0344(8) 0.0270(8) -0.0062(6) -0.0120(7) -0.0006(7)
C20 0.0397(10) 0.0262(7) 0.0297(8) -0.0007(6) -0.0154(7) -0.0046(7)
C23 0.0262(8) 0.0271(8) 0.0391(9) 0.0083(6) -0.0141(7) -0.0024(6)
C24 0.0303(9) 0.0232(8) 0.0544(11) 0.0100(7) -0.0144(8) -0.0027(7)
C31 0.0490(12) 0.0478(11) 0.0431(11) 0.0183(9) -0.0213(9) -0.0126(9)
C30 0.0435(11) 0.0452(10) 0.0292(9) -0.0021(7) -0.0016(8) -0.0184(9)

loop_
_atom_type_symbol
_atom_type_description
_atom_type_scat_dispersion_real
_atom_type_scat_dispersion_imag
_atom_type_scat_source
C C 0.0033 0.0016 'International Tables Vol C Tables 4.2.6.8 and 6.1.1.4'
H H 0.0000 0.0000 'International Tables Vol C Tables 4.2.6.8 and 6.1.1.4'
N N 0.0061 0.0033 'International Tables Vol C Tables 4.2.6.8 and 6.1.1.4'
Mg Mg 0.0486 0.0363 'International Tables Vol C Tables 4.2.6.8 and 6.1.1.4'
Si Si 0.0817 0.0704 'International Tables Vol C Tables 4.2.6.8 and 6.1.1.4'

loop_
_geom_angle_atom_site_label_1
_geom_angle_atom_site_label_2
_geom_angle_atom_site_label_3
_geom_angle
C33 Si1 Mg1 115.87(6)
C33 Si1 C32 104.52(8)
C34 Si1 Mg1 135.37(6)
C34 Si1 C33 106.58(8)
C34 Si1 C32 107.91(8)
N3 Si1 Mg1 35.63(4)
N3 Si1 C33 114.38(8)
N3 Si1 C34 113.56(7)
N3 Si1 C32 109.32(7)
C32 Si1 Mg1 74.93(6)
N3 Si2 Mg1 31.09(4)
N3 Si2 C35 113.75(8)
N3 Si2 C36 113.42(8)
N3 Si2 C37 110.79(7)
C35 Si2 Mg1 135.53(8)
C35 Si2 C36 106.25(10)
C35 Si2 C37 105.86(9)
C36 Si2 Mg1 113.54(7)
C37 Si2 Mg1 81.77(6)
C37 Si2 C36 106.19(9)
Si1 Mg1 Si2 55.876(14)
C22 Mg1 Si1 110.86(4)
C22 Mg1 Si2 133.35(5)
C22 Mg1 C1 115.92(6)
C1 Mg1 Si1 126.04(4)
C1 Mg1 Si2 103.82(4)
N3 Mg1 Si1 29.76(4)
N3 Mg1 Si2 26.14(4)
N3 Mg1 C22 127.67(6)
N3 Mg1 C1 116.41(6)
C1 N2 C13 125.08(12)
C1 N2 C2 112.22(12)
C2 N2 C13 122.67(12)
C1 N1 C4 125.60(12)
C1 N1 C3 111.84(12)
C3 N1 C4 122.13(12)
C5 C4 N1 120.08(12)
C5 C4 C9 122.12(13)
C9 C4 N1 117.67(13)
H12A C12 H12B 109.5
H12A C12 H12C 109.5
H12B C12 H12C 109.5
C7 C12 H12A 109.5
C7 C12 H12B 109.5
C7 C12 H12C 109.5
H28A C28 H28B 109.5
H28A C28 H28C 109.5
H28B C28 H28C 109.5
C26 C28 H28A 109.5
C26 C28 H28B 109.5
C26 C28 H28C 109.5
C27 C26 C28 121.38(18)
C24 C26 C28 120.79(18)
C24 C26 C27 117.82(15)
C26 C27 H27 119.4
C26 C27 C29 121.25(16)
C29 C27 H27 119.4
C27 C29 C22 121.64(15)
C27 C29 C30 117.78(15)
C22 C29 C30 120.57(14)
C29 C22 Mg1 125.69(12)
C29 C22 C23 115.80(14)
C23 C22 Mg1 118.51(11)
N2 C1 Mg1 128.40(10)
N2 C1 N1 102.83(12)
N1 C1 Mg1 128.75(10)
C19 C13 N2 118.91(12)
C19 C13 C14 121.94(13)
C14 C13 N2 119.07(12)
C13 C19 C20 121.24(13)
C18 C19 C13 117.96(13)
C18 C19 C20 120.80(13)
C19 C18 H18 118.9
C16 C18 C19 122.17(14)
C16 C18 H18 118.9
C18 C16 C17 120.61(14)
C18 C16 C15 117.95(14)
C15 C16 C17 121.43(15)
C16 C17 H17A 109.5
C16 C17 H17B 109.5
C16 C17 H17C 109.5
H17A C17 H17B 109.5
H17A C17 H17C 109.5
H17B C17 H17C 109.5
Si1 C33 H33A 109.5
Si1 C33 H33B 109.5
Si1 C33 H33C 109.5
H33A C33 H33B 109.5
H33A C33 H33C 109.5
H33B C33 H33C 109.5
Si1 C34 H34A 109.5
Si1 C34 H34B 109.5
Si1 C34 H34C 109.5
H34A C34 H34B 109.5
H34A C34 H34C 109.5
H34B C34 H34C 109.5
Si1 N3 Si2 122.55(8)
Si1 N3 Mg1 114.61(7)
Si2 N3 Mg1 122.77(7)
Si2 C35 H35A 109.5
Si2 C35 H35B 109.5
Si2 C35 H35C 109.5
H35A C35 H35B 109.5
H35A C35 H35C 109.5
H35B C35 H35C 109.5
Si2 C36 H36A 109.5
Si2 C36 H36B 109.5
Si2 C36 H36C 109.5
H36A C36 H36B 109.5
H36A C36 H36C 109.5
H36B C36 H36C 109.5
Si2 C37 H37A 109.5
Si2 C37 H37B 109.5
Si2 C37 H37C 109.5
H37A C37 H37B 109.5
H37A C37 H37C 109.5
H37B C37 H37C 109.5
Si1 C32 H32A 109.5
Si1 C32 H32B 109.5
Si1 C32 H32C 109.5
H32A C32 H32B 109.5
H32A C32 H32C 109.5
H32B C32 H32C 109.5
N2 C2 H2 126.9
C3 C2 N2 106.29(13)
C3 C2 H2 126.9
N1 C3 H3 126.6
C2 C3 N1 106.81(14)
C2 C3 H3 126.6
C4 C5 C11 121.22(13)
C6 C5 C4 117.60(13)
C6 C5 C11 121.18(14)
C5 C6 H6 119.0
C7 C6 C5 121.96(14)
C7 C6 H6 119.0
C6 C7 C12 121.73(16)
C6 C7 C8 118.40(14)
C8 C7 C12 119.86(15)
C7 C8 H8 119.0
C9 C8 C7 122.08(14)
C9 C8 H8 119.0
C4 C9 C10 121.79(14)
C8 C9 C4 117.80(14)
C8 C9 C10 120.35(14)
C9 C10 H10A 109.5
C9 C10 H10B 109.5
C9 C10 H10C 109.5
H10A C10 H10B 109.5
H10A C10 H10C 109.5
H10B C10 H10C 109.5
C5 C11 H11A 109.5
C5 C11 H11B 109.5
C5 C11 H11C 109.5
H11A C11 H11B 109.5
H11A C11 H11C 109.5
H11B C11 H11C 109.5
C16 C15 H15 118.7
C14 C15 C16 122.52(14)
C14 C15 H15 118.7
C13 C14 C21 121.51(14)
C15 C14 C13 117.41(13)
C15 C14 C21 121.08(14)
C14 C21 H21A 109.5
C14 C21 H21B 109.5
C14 C21 H21C 109.5
H21A C21 H21B 109.5
H21A C21 H21C 109.5
H21B C21 H21C 109.5
C19 C20 H20A 109.5
C19 C20 H20B 109.5
C19 C20 H20C 109.5
H20A C20 H20B 109.5
H20A C20 H20C 109.5
H20B C20 H20C 109.5
C22 C23 C31 119.74(15)
C24 C23 C22 121.60(16)
C24 C23 C31 118.66(16)
C26 C24 C23 121.87(17)
C26 C24 H24 119.1
C23 C24 H24 119.1
C23 C31 H31A 109.5
C23 C31 H31B 109.5
C23 C31 H31C 109.5
H31A C31 H31B 109.5
H31A C31 H31C 109.5
H31B C31 H31C 109.5
C29 C30 H30A 109.5
C29 C30 H30B 109.5
C29 C30 H30C 109.5
H30A C30 H30B 109.5
H30A C30 H30C 109.5
H30B C30 H30C 109.5

loop_
_geom_bond_atom_site_label_1
_geom_bond_atom_site_label_2
_geom_bond_distance
Si1 Mg1 3.1201(7)
Si1 C33 1.8777(18)
Si1 C34 1.8745(17)
Si1 N3 1.7034(13)
Si1 C32 1.8839(17)
Si2 Mg1 3.2553(7)
Si2 N3 1.7055(13)
Si2 C35 1.876(2)
Si2 C36 1.879(2)
Si2 C37 1.8785(18)
Mg1 C22 2.1552(16)
Mg1 C1 2.2398(15)
Mg1 N3 1.9993(14)
N2 C1 1.3645(17)
N2 C13 1.4463(18)
N2 C2 1.385(2)
N1 C4 1.4401(17)
N1 C1 1.3661(18)
N1 C3 1.3851(19)
C4 C5 1.397(2)
C4 C9 1.399(2)
C12 H12A 0.9800
C12 H12B 0.9800
C12 H12C 0.9800
C12 C7 1.506(2)
C28 H28A 0.9800
C28 H28B 0.9800
C28 H28C 0.9800
C28 C26 1.516(2)
C26 C27 1.392(3)
C26 C24 1.383(3)
C27 H27 0.9500
C27 C29 1.405(2)
C29 C22 1.414(2)
C29 C30 1.509(2)
C22 C23 1.419(2)
C13 C19 1.3960(19)
C13 C14 1.400(2)
C19 C18 1.389(2)
C19 C20 1.507(2)
C18 H18 0.9500
C18 C16 1.388(2)
C16 C17 1.507(2)
C16 C15 1.390(2)
C17 H17A 0.9800
C17 H17B 0.9800
C17 H17C 0.9800
C33 H33A 0.9800
C33 H33B 0.9800
C33 H33C 0.9800
C34 H34A 0.9800
C34 H34B 0.9800
C34 H34C 0.9800
C35 H35A 0.9800
C35 H35B 0.9800
C35 H35C 0.9800
C36 H36A 0.9800
C36 H36B 0.9800
C36 H36C 0.9800
C37 H37A 0.9800
C37 H37B 0.9800
C37 H37C 0.9800
C32 H32A 0.9800
C32 H32B 0.9800
C32 H32C 0.9800
C2 H2 0.9500
C2 C3 1.345(2)
C3 H3 0.9500
C5 C6 1.394(2)
C5 C11 1.501(2)
C6 H6 0.9500
C6 C7 1.390(2)
C7 C8 1.389(2)
C8 H8 0.9500
C8 C9 1.386(2)
C9 C10 1.507(2)
C10 H10A 0.9800
C10 H10B 0.9800
C10 H10C 0.9800
C11 H11A 0.9800
C11 H11B 0.9800
C11 H11C 0.9800
C15 H15 0.9500
C15 C14 1.390(2)
C14 C21 1.506(2)
C21 H21A 0.9800
C21 H21B 0.9800
C21 H21C 0.9800
C20 H20A 0.9800
C20 H20B 0.9800
C20 H20C 0.9800
C23 C24 1.395(2)
C23 C31 1.509(3)
C24 H24 0.9500
C31 H31A 0.9800
C31 H31B 0.9800
C31 H31C 0.9800
C30 H30A 0.9800
C30 H30B 0.9800
C30 H30C 0.9800

loop_
_geom_torsion_atom_site_label_1
_geom_torsion_atom_site_label_2
_geom_torsion_atom_site_label_3
_geom_torsion_atom_site_label_4
_geom_torsion
Mg1 Si1 N3 Si2 -176.93(15)
Mg1 Si2 N3 Si1 176.67(16)
Mg1 C22 C23 C24 179.88(13)
Mg1 C22 C23 C31 -0.8(2)
N2 C13 C19 C18 -178.46(14)
N2 C13 C19 C20 1.3(2)
N2 C13 C14 C15 179.33(13)
N2 C13 C14 C21 0.4(2)
N2 C2 C3 N1 0.16(17)
N1 C4 C5 C6 177.01(13)
N1 C4 C5 C11 -3.2(2)
N1 C4 C9 C8 -178.07(13)
N1 C4 C9 C10 -0.7(2)
C4 N1 C1 Mg1 -9.2(2)
C4 N1 C1 N2 172.42(12)
C4 N1 C3 C2 -172.89(13)
C4 C5 C6 C7 0.3(2)
C12 C7 C8 C9 179.12(16)
C28 C26 C27 C29 177.69(16)
C28 C26 C24 C23 -178.41(17)
C26 C27 C29 C22 1.4(3)
C26 C27 C29 C30 -177.85(16)
C27 C26 C24 C23 0.7(3)
C27 C29 C22 Mg1 179.40(12)
C27 C29 C22 C23 -0.5(2)
C29 C22 C23 C24 -0.2(2)
C29 C22 C23 C31 179.10(16)
C22 C23 C24 C26 0.1(3)
C1 N2 C13 C19 -109.37(16)
C1 N2 C13 C14 73.89(18)
C1 N2 C2 C3 -0.31(17)
C1 N1 C4 C5 86.49(18)
C1 N1 C4 C9 -97.59(17)
C1 N1 C3 C2 0.03(18)
C13 N2 C1 Mg1 3.93(19)
C13 N2 C1 N1 -177.65(12)
C13 N2 C2 C3 177.71(13)
C13 C19 C18 C16 -0.4(2)
C19 C13 C14 C15 2.7(2)
C19 C13 C14 C21 -176.27(15)
C19 C18 C16 C17 -179.39(15)
C19 C18 C16 C15 1.6(2)
C18 C16 C15 C14 -0.6(2)
C16 C15 C14 C13 -1.4(2)
C16 C15 C14 C21 177.53(15)
C17 C16 C15 C14 -179.66(16)
C33 Si1 N3 Si2 -75.97(11)
C33 Si1 N3 Mg1 100.95(9)
C34 Si1 N3 Si2 46.68(12)
C34 Si1 N3 Mg1 -136.40(9)
C35 Si2 N3 Si1 35.41(13)
C35 Si2 N3 Mg1 -141.26(10)
C36 Si2 N3 Si1 -86.17(12)
C36 Si2 N3 Mg1 97.15(11)
C37 Si2 N3 Si1 154.52(10)
C37 Si2 N3 Mg1 -22.16(12)
C32 Si1 N3 Si2 167.25(9)
C32 Si1 N3 Mg1 -15.83(10)
C2 N2 C1 Mg1 -178.10(10)
C2 N2 C1 N1 0.32(15)
C2 N2 C13 C19 72.86(19)
C2 N2 C13 C14 -103.87(16)
C3 N1 C4 C5 -101.59(17)
C3 N1 C4 C9 74.33(18)
C3 N1 C1 Mg1 178.20(10)
C3 N1 C1 N2 -0.21(15)
C5 C4 C9 C8 -2.2(2)
C5 C4 C9 C10 175.12(15)
C5 C6 C7 C12 179.87(16)
C5 C6 C7 C8 -0.9(2)
C6 C7 C8 C9 -0.1(2)
C7 C8 C9 C4 1.6(2)
C7 C8 C9 C10 -175.75(16)
C9 C4 C5 C6 1.3(2)
C9 C4 C5 C11 -178.90(15)
C11 C5 C6 C7 -179.49(15)
C14 C13 C19 C18 -1.8(2)
C14 C13 C19 C20 177.99(15)
C20 C19 C18 C16 179.81(15)
C24 C26 C27 C29 -1.4(3)
C31 C23 C24 C26 -179.19(17)
C30 C29 C22 Mg1 -1.4(2)
C30 C29 C22 C23 178.66(15)
